data_9010131
loop_
_publ_author_name
'Zanazzi, P. F.'
'Montagnoli, M.'
'Nazzareni, S.'
'Comodi, P.'

_publ_section_title
;
 Structural effects of pressure on chlorite: A single-crystal study
 Sample: P = 3.14 GPa
;
_journal_name_full 'American Mineralogist'
_journal_page_first 1871
_journal_page_last 1878
_journal_paper_doi 10.2138/am.2006.2191
_journal_volume 91
_journal_year 2006
_chemical_compound_source 'Alpe Reguzzolo, Val Malenco, Italy'
_chemical_formula_sum 'Al1.84 Fe0.5 H8 Mg4.5 O18 Si3.16'
_chemical_name_mineral Clinochlore
_space_group_IT_number 2
_symmetry_space_group_name_Hall '-P 1 (1/2*x+1/2*y,1/2*x-1/2*y,-z)'
_symmetry_space_group_name_H-M 'C -1'
_cell_angle_alpha 90.20
_cell_angle_beta 97.20
_cell_angle_gamma 89.92
_cell_formula_units_Z 2
_cell_length_a 5.280
_cell_length_b 9.147
_cell_length_c 14.15
_cell_volume 677.997
_database_code_amcsd 0004252
_diffrn_ambient_pressure 3.14e+06
_exptl_crystal_density_diffrn 2.801
_cod_original_cell_volume 677.998
_cod_original_formula_sum '(Mg4.5 Fe.5) Al1.84 Si3.16 O18 H8'
_cod_database_code 9010131

loop_
_space_group_symop_operation_xyz
x,y,z
1/2+x,1/2+y,z
-x,-y,-z
1/2-x,1/2-y,-z

loop_
_atom_site_label
_atom_site_fract_x
_atom_site_fract_y
_atom_site_fract_z
_atom_site_occupancy
_atom_site_U_iso_or_equiv
_atom_site_type_symbol
_atom_site_attached_hydrogens
MgM1 0.00000 0.00000 0.00000 0.90000 0.00330 Mg 0
FeM1 0.00000 0.00000 0.00000 0.10000 0.00330 Fe 0
MgM2 0.00000 0.33360 -0.00030 0.90000 0.00330 Mg 0
FeM2 0.00000 0.33360 -0.00030 0.10000 0.00330 Fe 0
MgM3 -0.00030 0.16650 0.50000 0.90000 0.00310 Mg 0
FeM3 -0.00030 0.16650 0.50000 0.10000 0.00310 Fe 0
AlM4 0.00000 0.50000 0.50000 1.00000 0.00240 Al 0
Si1 0.23130 0.16730 0.19220 0.79000 0.00450 Si 0
Al1 0.23130 0.16730 0.19220 0.21000 0.00450 Al 0
Si2 0.73210 0.00080 0.19270 0.79000 0.00440 Si 0
Al2 0.73210 0.00080 0.19270 0.21000 0.00440 Al 0
O1 0.19080 0.16670 0.07800 1.00000 0.00400 O 0
O2 0.69210 0.00090 0.07800 1.00000 0.00300 O 0
O3 0.20600 0.33440 0.23500 1.00000 0.01400 O 0
O4 0.51480 0.10420 0.23400 1.00000 0.01400 O 0
O5 0.01320 0.06380 0.23600 1.00000 0.01400 O 0
O-H1 0.69210 0.33310 0.07800 1.00000 0.00500 O 1
O-H2 0.14750 -0.00070 0.42600 1.00000 0.01200 O 1
O-H3 0.14000 0.33490 0.42500 1.00000 0.01400 O 1
O-H4 0.64080 0.16490 0.42600 1.00000 0.01000 O 1

loop_
_cod_changelog_entry_id
_cod_changelog_entry_author
_cod_changelog_entry_date
_cod_changelog_entry_text
1
;cod-tools version 3.8.0
Id: cif_guess_AMCSD_atom_types 9574 2023-05-10 09:00:05Z saulius
;
2023-05-10T18:52:23+03:00
;Derived atom types and hydrogen counts
from atom names that follow the AMCSD naming convention
(Wat == water, O-H == hydroxyl).
;

loop_
_cod_related_entry_id
_cod_related_entry_database
_cod_related_entry_code
1 AMCSD 0004252
